data_7718250
loop_
_publ_author_name
'Nicasio, Antonio I.'
'Somerville, Rosie J.'
'Sahag&#xfa;n, Pablo'
'Soto, Enrique'
'L&#xf3;pez-Serrano, Joaqu&#xed;n'
'Campos, Jes&#xfa;s'

_publ_section_title
;
 Carbon-carbon bond formation and cleavage at redox active
 bis(pyridylimino)isoindole (BPI) germylene compounds.
;
_journal_issue 7
_journal_name_full 'Dalton transactions (Cambridge, England : 2003)'
_journal_page_first 3039
_journal_page_last 3046
_journal_paper_doi 10.1039/d4dt03489a
_journal_volume 54
_journal_year 2025
_chemical_formula_sum 'C60 H72 Ge2 K2 N10 O6'
_chemical_formula_weight 1252.65
_space_group_crystal_system triclinic
_space_group_IT_number 2
_space_group_name_Hall '-P 1'
_space_group_name_H-M_alt 'P -1'
_atom_sites_solution_hydrogens geom
_audit_creation_method SHELXL-2014/7
_audit_update_record
;
2024-11-15 deposited with the CCDC.	2025-01-03 downloaded from the CCDC.
;
_cell_angle_alpha 106.010(5)
_cell_angle_beta 99.137(5)
_cell_angle_gamma 95.273(5)
_cell_formula_units_Z 2
_cell_length_a 10.6413(11)
_cell_length_b 15.2209(19)
_cell_length_c 20.466(2)
_cell_measurement_reflns_used 9682
_cell_measurement_temperature 193(2)
_cell_measurement_theta_max 28.71
_cell_measurement_theta_min 2.40
_cell_volume 3113.6(6)
_computing_cell_refinement 'Bruker APEX3'
_computing_data_collection 'Bruker APEX3'
_computing_data_reduction 'Bruker APEX3'
_computing_structure_refinement 'SHELXL-2014/7 (Sheldrick, 2014)'
_computing_structure_solution 'SHELXT 2014/5 (Sheldrick, 2014)'
_diffrn_ambient_temperature 193(2)
_diffrn_measured_fraction_theta_full 1.000
_diffrn_measured_fraction_theta_max 1.000
_diffrn_measurement_device_type 'Bruker D8Quest'
_diffrn_measurement_method '\f and \w scans'
_diffrn_radiation_type MoK\a
_diffrn_radiation_wavelength 0.71073
_diffrn_reflns_av_R_equivalents 0.2319
_diffrn_reflns_av_unetI/netI 0.1156
_diffrn_reflns_Laue_measured_fraction_full 1.000
_diffrn_reflns_Laue_measured_fraction_max 1.000
_diffrn_reflns_limit_h_max 12
_diffrn_reflns_limit_h_min -12
_diffrn_reflns_limit_k_max 18
_diffrn_reflns_limit_k_min -18
_diffrn_reflns_limit_l_max 24
_diffrn_reflns_limit_l_min -24
_diffrn_reflns_number 95283
_diffrn_reflns_point_group_measured_fraction_full 1.000
_diffrn_reflns_point_group_measured_fraction_max 1.000
_diffrn_reflns_theta_full 25.242
_diffrn_reflns_theta_max 25.249
_diffrn_reflns_theta_min 1.958
_diffrn_source 'IuS 3.0 Microfocus Source'
_exptl_absorpt_coefficient_mu 1.155
_exptl_absorpt_correction_T_max 0.7457
_exptl_absorpt_correction_T_min 0.4872
_exptl_absorpt_correction_type multi-scan
_exptl_absorpt_process_details ' Apex3 v2016.9-0 (Bruker, 2016)'
_exptl_crystal_colour yellow
_exptl_crystal_density_diffrn 1.336
_exptl_crystal_description plate
_exptl_crystal_F_000 1304
_exptl_crystal_size_max 0.08
_exptl_crystal_size_mid 0.07
_exptl_crystal_size_min 0.04
_refine_diff_density_max 1.370
_refine_diff_density_min -0.794
_refine_diff_density_rms 0.104
_refine_ls_extinction_method none
_refine_ls_goodness_of_fit_ref 1.052
_refine_ls_hydrogen_treatment constr
_refine_ls_matrix_type full
_refine_ls_number_parameters 721
_refine_ls_number_reflns 11291
_refine_ls_number_restraints 34
_refine_ls_restrained_S_all 1.053
_refine_ls_R_factor_all 0.1579
_refine_ls_R_factor_gt 0.0853
_refine_ls_shift/su_max 0.000
_refine_ls_shift/su_mean 0.000
_refine_ls_structure_factor_coef Fsqd
_refine_ls_weighting_details 'w=1/[\s^2^(Fo^2^)+(0.0900P)^2^+8.8395P] where P=(Fo^2^+2Fc^2^)/3'
_refine_ls_weighting_scheme calc
_refine_ls_wR_factor_gt 0.1787
_refine_ls_wR_factor_ref 0.2228
_reflns_Friedel_coverage 0.000
_reflns_number_gt 6649
_reflns_number_total 11291
_reflns_threshold_expression 'I > 2\s(I)'
_cod_data_source_file d4dt03489a3.cif
_cod_data_source_block jcm07021a
_cod_original_cell_volume 3113.5(6)
_cod_database_code 7718250
_shelx_shelxl_version_number 2014/7
_shelx_space_group_comment
;
The symmetry employed for this shelxl refinement is uniquely defined
by the following loop, which should always be used as a source of
symmetry information in preference to the above space-group names.
They are only intended as comments.
;

loop_
_space_group_symop_operation_xyz
'x, y, z'
'-x, -y, -z'

loop_
_atom_site_label
_atom_site_type_symbol
_atom_site_fract_x
_atom_site_fract_y
_atom_site_fract_z
_atom_site_U_iso_or_equiv
_atom_site_adp_type
_atom_site_occupancy
_atom_site_site_symmetry_order
_atom_site_calc_flag
_atom_site_refinement_flags_posn
_atom_site_refinement_flags_adp
_atom_site_refinement_flags_occupancy
_atom_site_disorder_assembly
_atom_site_disorder_group
Ge1 Ge 0.07472(7) 0.23395(5) 0.27708(4) 0.0355(2) Uani 1 1 d . . . . .
Ge2 Ge 0.33284(7) 0.35343(5) 0.19702(4) 0.0364(2) Uani 1 1 d . . . . .
K2 K 0.84266(17) 0.37876(13) 0.29491(11) 0.0593(6) Uani 1 1 d . . . . .
K1 K 0.5645(2) 0.07025(13) 0.22466(11) 0.0635(6) Uani 1 1 d . . . . .
N8 N 0.4101(5) 0.3030(4) 0.2707(3) 0.0325(13) Uani 1 1 d . . . . .
N7 N 0.2287(5) 0.3262(4) 0.3290(3) 0.0326(13) Uani 1 1 d . . . . .
N3 N 0.1754(5) 0.1470(4) 0.2283(3) 0.0343(14) Uani 1 1 d . . . . .
N1 N 0.0783(6) 0.1625(4) 0.3468(3) 0.0408(15) Uani 1 1 d . . . . .
N4 N 0.2104(5) 0.2385(4) 0.1509(3) 0.0334(14) Uani 1 1 d . . . . .
N9 N 0.6128(5) 0.2595(4) 0.2342(3) 0.0380(14) Uani 1 1 d . . . . .
C22 C 0.0897(5) 0.4210(4) 0.3813(3) 0.0241(14) Uani 1 1 d . . . . .
H22 H 0.0189 0.3792 0.3509 0.029 Uiso 1 1 calc R U . . .
N5 N 0.1414(6) 0.3065(5) 0.0650(3) 0.0452(16) Uani 1 1 d . . . . .
C31 C 0.5293(6) 0.2743(5) 0.2810(4) 0.0342(17) Uani 1 1 d . . . . .
N10 N 0.4785(6) 0.3076(4) 0.1468(3) 0.0399(15) Uani 1 1 d . . . . .
N2 N 0.1825(6) 0.0332(5) 0.2948(3) 0.0471(16) Uani 1 1 d . . . . .
O6 O 0.7451(6) 0.5283(4) 0.3593(4) 0.0737(19) Uani 1 1 d . . . . .
C6 C 0.2021(7) 0.0647(5) 0.2400(4) 0.0353(17) Uani 1 1 d . . . . .
C23 C 0.2129(7) 0.4055(5) 0.3788(3) 0.0341(16) Uani 1 1 d . . . . .
C13 C 0.2204(6) 0.1572(5) 0.1697(3) 0.0298(15) Uani 1 1 d . . . . .
N6 N 0.3192(7) 0.4674(5) 0.4243(4) 0.063(2) Uani 1 1 d . . . . .
C7 C 0.2634(7) 0.0183(5) 0.1852(4) 0.0370(17) Uani 1 1 d . . . . .
C11 C 0.3424(7) 0.0526(5) 0.0846(4) 0.0439(19) Uani 1 1 d . . . . .
H11 H 0.3552 0.0922 0.0569 0.053 Uiso 1 1 calc R U . . .
C26 C 0.4270(8) 0.2530(5) 0.4382(4) 0.0445(19) Uani 1 1 d . . . . .
H26 H 0.3520 0.2623 0.4575 0.053 Uiso 1 1 calc R U . . .
C14 C 0.1242(7) 0.2330(5) 0.0893(4) 0.0355(17) Uani 1 1 d . . . . .
C12 C 0.2764(7) 0.0793(5) 0.1424(4) 0.0370(17) Uani 1 1 d . . . . .
C24 C 0.3548(6) 0.3026(5) 0.3287(3) 0.0315(16) Uani 1 1 d . . . . .
C19 C 0.2930(8) 0.5454(6) 0.4730(4) 0.049(2) Uani 1 1 d . . . . .
H19 H 0.3617 0.5874 0.5050 0.059 Uiso 1 1 calc R U . . .
C30 C 0.5502(6) 0.2536(5) 0.3448(4) 0.0352(17) Uani 1 1 d . . . . .
O3 O 0.8880(8) 0.4769(6) 0.2102(4) 0.092(2) Uani 1 1 d . . . . .
C34 C 0.6555(9) 0.2573(6) 0.0607(5) 0.060(2) Uani 1 1 d . . . . .
H34 H 0.7171 0.2417 0.0321 0.072 Uiso 1 1 calc R U . . .
C25 C 0.4362(7) 0.2709(5) 0.3738(4) 0.0368(17) Uani 1 1 d . . . . .
C29 C 0.6525(7) 0.2223(5) 0.3813(4) 0.0440(19) Uani 1 1 d . . . . .
H29 H 0.7281 0.2115 0.3629 0.053 Uiso 1 1 calc R U . . .
C15 C 0.0291(7) 0.1573(6) 0.0562(4) 0.048(2) Uani 1 1 d . . . . .
H15 H 0.0196 0.1063 0.0742 0.058 Uiso 1 1 calc R U . . .
C21 C 0.0718(8) 0.4987(6) 0.4289(4) 0.053(2) Uani 1 1 d . . . . .
H21 H -0.0141 0.5101 0.4302 0.064 Uiso 1 1 calc R U . . .
C27 C 0.5284(9) 0.2223(6) 0.4715(4) 0.054(2) Uani 1 1 d . . . . .
H27 H 0.5229 0.2104 0.5143 0.064 Uiso 1 1 calc R U . . .
C5 C 0.1300(7) 0.0805(6) 0.3448(4) 0.046(2) Uani 1 1 d . . . . .
C28 C 0.6411(8) 0.2078(6) 0.4437(5) 0.055(2) Uani 1 1 d . . . . .
H28 H 0.7102 0.1876 0.4686 0.066 Uiso 1 1 calc R U . . .
C1 C 0.0238(7) 0.2051(6) 0.4021(4) 0.048(2) Uani 1 1 d . . . . .
H1 H -0.0122 0.2597 0.4013 0.058 Uiso 1 1 calc R U . . .
C8 C 0.3079(7) -0.0692(5) 0.1679(4) 0.046(2) Uani 1 1 d . . . . .
H8 H 0.2956 -0.1110 0.1940 0.055 Uiso 1 1 calc R U . . .
O1 O 0.5917(10) -0.0311(6) 0.3135(4) 0.102(3) Uani 1 1 d . . . . .
C20 C 0.1670(8) 0.5609(6) 0.4745(4) 0.053(2) Uani 1 1 d . . . . .
H20 H 0.1479 0.6138 0.5066 0.063 Uiso 1 1 calc R U . . .
C32 C 0.5850(7) 0.2721(5) 0.1708(4) 0.0398(18) Uani 1 1 d . . . . .
C10 C 0.3859(8) -0.0318(6) 0.0712(4) 0.053(2) Uani 1 1 d . . . . .
H10 H 0.4285 -0.0504 0.0333 0.063 Uiso 1 1 calc R U . . .
C9 C 0.3692(8) -0.0916(6) 0.1120(4) 0.051(2) Uani 1 1 d . . . . .
H9 H 0.4011 -0.1491 0.1008 0.061 Uiso 1 1 calc R U . . .
C3 C 0.0710(9) 0.0907(7) 0.4591(5) 0.063(3) Uani 1 1 d . . . . .
H3 H 0.0699 0.0670 0.4974 0.075 Uiso 1 1 calc R U . . .
C33 C 0.6752(8) 0.2480(6) 0.1253(5) 0.053(2) Uani 1 1 d . . . . .
H33 H 0.7506 0.2249 0.1411 0.064 Uiso 1 1 calc R U . . .
C35 C 0.5439(9) 0.2901(7) 0.0361(5) 0.063(3) Uani 1 1 d . . . . .
H35 H 0.5269 0.2943 -0.0099 0.076 Uiso 1 1 calc R U . . .
C2 C 0.0189(9) 0.1726(7) 0.4582(5) 0.063(3) Uani 1 1 d . . . . .
H2 H -0.0185 0.2045 0.4954 0.076 Uiso 1 1 calc R U . . .
C16 C -0.0515(8) 0.1587(7) -0.0040(5) 0.062(3) Uani 1 1 d . . . . .
H16 H -0.1169 0.1081 -0.0277 0.075 Uiso 1 1 calc R U . . .
C18 C 0.0593(9) 0.3034(7) 0.0063(4) 0.058(2) Uani 1 1 d . . . . .
H18 H 0.0698 0.3545 -0.0115 0.070 Uiso 1 1 calc R U . . .
C4 C 0.1235(9) 0.0455(7) 0.4040(5) 0.060(2) Uani 1 1 d . . . . .
H4 H 0.1565 -0.0103 0.4045 0.072 Uiso 1 1 calc R U . . .
C36 C 0.4593(8) 0.3159(6) 0.0802(4) 0.054(2) Uani 1 1 d . . . . .
H36 H 0.3853 0.3404 0.0644 0.065 Uiso 1 1 calc R U . . .
C17 C -0.0370(9) 0.2330(7) -0.0295(4) 0.061(2) Uani 1 1 d . . . . .
H17 H -0.0918 0.2353 -0.0703 0.073 Uiso 1 1 calc R U . . .
C44 C 0.7888(13) 0.5178(9) 0.1795(7) 0.100(4) Uani 1 1 d . . . . .
H44A H 0.7723 0.5729 0.2144 0.120 Uiso 1 1 calc R U . . .
H44B H 0.7085 0.4733 0.1629 0.120 Uiso 1 1 calc R U . . .
O2 O 0.7629(13) 0.0045(9) 0.1745(7) 0.179(5) Uani 1 1 d . U . . .
C47 C 0.5719(12) 0.6100(8) 0.3669(8) 0.109(5) Uani 1 1 d . . . . .
H47A H 0.5313 0.6189 0.4081 0.131 Uiso 1 1 calc R U . . .
H47B H 0.5092 0.6172 0.3281 0.131 Uiso 1 1 calc R U . . .
C48 C 0.6918(13) 0.6780(8) 0.3822(8) 0.101(4) Uani 1 1 d . . . . .
H48A H 0.6918 0.7321 0.4223 0.122 Uiso 1 1 calc R U . . .
H48B H 0.7023 0.6993 0.3416 0.122 Uiso 1 1 calc R U . . .
C46 C 0.6123(11) 0.5206(8) 0.3486(9) 0.113(5) Uani 1 1 d . . . . .
H46A H 0.5795 0.4837 0.3769 0.135 Uiso 1 1 calc R U . . .
H46B H 0.5759 0.4880 0.2992 0.135 Uiso 1 1 calc R U . . .
C49 C 0.7945(11) 0.6214(8) 0.3983(8) 0.115(5) Uani 1 1 d . . . . .
H49A H 0.8748 0.6417 0.3846 0.138 Uiso 1 1 calc R U . . .
H49B H 0.8129 0.6278 0.4484 0.138 Uiso 1 1 calc R U . . .
C41 C 0.9703(14) 0.4552(11) 0.1602(8) 0.123(5) Uani 1 1 d . . . . .
H41A H 0.9567 0.3878 0.1369 0.147 Uiso 1 1 calc R U . . .
H41B H 1.0616 0.4739 0.1836 0.147 Uiso 1 1 calc R U . . .
C42 C 0.9391(19) 0.5053(13) 0.1086(9) 0.155(8) Uani 1 1 d . . . . .
H42A H 1.0113 0.5539 0.1134 0.186 Uiso 1 1 calc R U . . .
H42B H 0.9242 0.4621 0.0611 0.186 Uiso 1 1 calc R U . . .
C40 C 0.6949(17) -0.0479(13) 0.3610(9) 0.145(6) Uani 1 1 d . U . . .
H40A H 0.7694 0.0011 0.3719 0.174 Uiso 1 1 calc R U . . .
H40B H 0.7226 -0.1081 0.3405 0.174 Uiso 1 1 calc R U . . .
C37 C 0.4819(16) -0.0427(15) 0.3404(8) 0.148(7) Uani 1 1 d . . . . .
H37A H 0.4383 0.0126 0.3436 0.178 Uiso 1 1 calc R U . . .
H37B H 0.4225 -0.0963 0.3079 0.178 Uiso 1 1 calc R U . . .
C39 C 0.6454(18) -0.0483(13) 0.4249(10) 0.149(6) Uani 1 1 d . U . . .
H39A H 0.6697 -0.1012 0.4409 0.179 Uiso 1 1 calc R U . . .
H39B H 0.6798 0.0096 0.4625 0.179 Uiso 1 1 calc R U . . .
C43 C 0.8272(18) 0.5452(13) 0.1204(9) 0.149(7) Uani 1 1 d . . . . .
H43A H 0.7580 0.5219 0.0788 0.179 Uiso 1 1 calc R U . . .
H43B H 0.8452 0.6133 0.1320 0.179 Uiso 1 1 calc R U . . .
C38 C 0.5054(18) -0.0564(15) 0.4047(9) 0.172(9) Uani 1 1 d . . . . .
H38A H 0.4640 -0.1184 0.4026 0.207 Uiso 1 1 calc R U . . .
H38B H 0.4711 -0.0093 0.4385 0.207 Uiso 1 1 calc R U . . .
C50 C 0.853(3) -0.0385(18) 0.1983(11) 0.238(10) Uani 1 1 d . U . . .
H50A H 0.8501 -0.0354 0.2470 0.286 Uiso 1 1 calc R U . . .
H50B H 0.9389 -0.0080 0.1972 0.286 Uiso 1 1 calc R U . . .
O5 O 0.5265(16) 0.6554(14) 0.1412(13) 0.234(8) Uani 1 1 d . . . . .
C57 C 0.327(2) 0.5623(14) 0.0921(12) 0.162(7) Uani 1 1 d . . . . .
H57A H 0.2963 0.5537 0.0422 0.195 Uiso 1 1 calc R U . . .
H57B H 0.2803 0.5134 0.1061 0.195 Uiso 1 1 calc R U . . .
C55 C 0.468(2) 0.5641(14) 0.1086(16) 0.212(12) Uani 1 1 d . . . . .
H55A H 0.4887 0.5255 0.1395 0.255 Uiso 1 1 calc R U . . .
H55B H 0.5005 0.5387 0.0655 0.255 Uiso 1 1 calc R U . . .
C56 C 0.437(3) 0.6909(19) 0.1719(16) 0.230(15) Uani 1 1 d . . . . .
H56A H 0.4468 0.7583 0.1784 0.276 Uiso 1 1 calc R U . . .
H56B H 0.4448 0.6811 0.2181 0.276 Uiso 1 1 calc R U . . .
C58 C 0.316(3) 0.650(3) 0.133(2) 0.269(19) Uani 1 1 d . . . . .
H58A H 0.2844 0.6880 0.1026 0.323 Uiso 1 1 calc R U . . .
H58B H 0.2539 0.6462 0.1633 0.323 Uiso 1 1 calc R U . . .
C59 C 0.772(3) -0.0171(18) 0.1143(12) 0.218(9) Uani 1 1 d . U . . .
H59A H 0.8570 0.0075 0.1083 0.261 Uiso 1 1 calc R U . . .
H59B H 0.7040 0.0052 0.0864 0.261 Uiso 1 1 calc R U . . .
C60 C 0.753(3) -0.1194(16) 0.0948(11) 0.229(10) Uani 1 1 d . U . . .
H60A H 0.7851 -0.1466 0.0518 0.275 Uiso 1 1 calc R U . . .
H60B H 0.6622 -0.1453 0.0892 0.275 Uiso 1 1 calc R U . . .
C61 C 0.834(3) -0.1342(17) 0.1562(11) 0.233(10) Uani 1 1 d . U . . .
H61A H 0.7875 -0.1760 0.1765 0.279 Uiso 1 1 calc R U . . .
H61B H 0.9157 -0.1563 0.1461 0.279 Uiso 1 1 calc R U . . .
C63 C 0.104(3) 0.7765(15) 0.2733(11) 0.162(7) Uani 1 1 d . . . . .
H63A H 0.1436 0.8389 0.2751 0.194 Uiso 1 1 calc R U . . .
H63B H 0.0662 0.7417 0.2246 0.194 Uiso 1 1 calc R U . . .
C62 C 0.140(4) 0.693(3) 0.351(2) 0.33(3) Uani 1 1 d D . . . .
H62A H 0.0708 0.6404 0.3281 0.392 Uiso 1 1 calc R U . . .
H62B H 0.2035 0.6789 0.3856 0.392 Uiso 1 1 calc R U . . .
C67 C 0.011(2) 0.7820(17) 0.3154(17) 0.195(10) Uani 1 1 d . . . . .
H67A H -0.0592 0.7289 0.2975 0.234 Uiso 1 1 calc R U . . .
H67B H -0.0260 0.8407 0.3225 0.234 Uiso 1 1 calc R U . . .
O7 O 0.094(4) 0.7783(17) 0.3755(9) 0.339(18) Uani 1 1 d . . . . .
C65 C 0.197(3) 0.729(3) 0.3025(17) 0.278(17) Uani 1 1 d D . . . .
H65A H 0.2767 0.7716 0.3266 0.333 Uiso 1 1 calc R U . . .
H65B H 0.2175 0.6779 0.2658 0.333 Uiso 1 1 calc R U . . .

loop_
_atom_site_aniso_label
_atom_site_aniso_U_11
_atom_site_aniso_U_22
_atom_site_aniso_U_33
_atom_site_aniso_U_23
_atom_site_aniso_U_13
_atom_site_aniso_U_12
Ge1 0.0202(4) 0.0415(5) 0.0348(4) -0.0009(4) 0.0005(3) 0.0009(3)
Ge2 0.0301(4) 0.0360(5) 0.0366(5) 0.0017(3) 0.0050(3) 0.0032(3)
K2 0.0308(10) 0.0529(11) 0.0738(13) -0.0032(10) -0.0096(9) 0.0054(8)
K1 0.0532(12) 0.0437(11) 0.0762(14) -0.0002(10) -0.0040(10) 0.0031(9)
N8 0.017(3) 0.032(3) 0.034(3) -0.008(3) -0.002(2) -0.001(2)
N7 0.018(3) 0.034(3) 0.032(3) -0.007(3) -0.001(2) -0.004(2)
N3 0.021(3) 0.038(3) 0.037(3) 0.007(3) -0.005(3) 0.000(3)
N1 0.026(3) 0.041(4) 0.047(4) 0.006(3) -0.001(3) -0.004(3)
N4 0.022(3) 0.036(3) 0.032(3) 0.001(3) -0.005(3) -0.003(3)
N9 0.027(3) 0.041(4) 0.039(4) -0.001(3) 0.009(3) 0.002(3)
C22 0.010(3) 0.028(3) 0.021(3) -0.010(3) 0.000(2) -0.005(3)
N5 0.039(4) 0.055(4) 0.038(4) 0.010(3) 0.006(3) 0.007(3)
C31 0.025(4) 0.029(4) 0.037(4) -0.005(3) 0.003(3) -0.005(3)
N10 0.036(4) 0.045(4) 0.031(3) -0.001(3) 0.009(3) 0.002(3)
N2 0.045(4) 0.050(4) 0.045(4) 0.013(3) 0.008(3) 0.006(3)
O6 0.051(4) 0.055(4) 0.104(5) 0.003(4) 0.018(4) 0.008(3)
C6 0.027(4) 0.032(4) 0.040(4) 0.004(3) 0.000(3) 0.000(3)
C23 0.028(4) 0.039(4) 0.028(4) 0.002(3) 0.003(3) -0.003(3)
C13 0.022(3) 0.029(4) 0.025(4) -0.005(3) -0.003(3) -0.010(3)
N6 0.053(5) 0.058(5) 0.064(5) 0.002(4) 0.008(4) -0.001(4)
C7 0.029(4) 0.033(4) 0.040(4) 0.002(3) -0.003(3) 0.000(3)
C11 0.043(5) 0.042(5) 0.035(4) -0.005(3) 0.004(4) 0.006(4)
C26 0.046(5) 0.048(5) 0.029(4) 0.001(4) -0.001(4) 0.000(4)
C14 0.026(4) 0.045(4) 0.030(4) 0.002(3) 0.003(3) 0.007(3)
C12 0.028(4) 0.042(4) 0.030(4) -0.004(3) 0.000(3) 0.003(3)
C24 0.018(3) 0.038(4) 0.028(4) -0.004(3) 0.002(3) -0.003(3)
C19 0.036(4) 0.049(5) 0.044(5) -0.009(4) 0.005(4) -0.005(4)
C30 0.023(4) 0.030(4) 0.042(4) -0.001(3) -0.001(3) -0.005(3)
O3 0.076(5) 0.112(6) 0.098(6) 0.030(5) 0.033(5) 0.035(5)
C34 0.049(6) 0.069(6) 0.049(6) -0.008(5) 0.022(4) -0.004(5)
C25 0.029(4) 0.040(4) 0.031(4) 0.001(3) -0.004(3) -0.003(3)
C29 0.030(4) 0.041(4) 0.049(5) 0.001(4) -0.007(4) 0.003(3)
C15 0.038(5) 0.057(5) 0.042(5) 0.012(4) -0.005(4) 0.000(4)
C21 0.033(4) 0.067(6) 0.048(5) -0.004(4) 0.013(4) 0.010(4)
C27 0.062(6) 0.049(5) 0.042(5) 0.011(4) -0.004(4) 0.002(4)
C5 0.034(4) 0.053(5) 0.044(5) 0.014(4) -0.001(4) -0.009(4)
C28 0.049(5) 0.048(5) 0.059(6) 0.014(4) -0.012(4) 0.007(4)
C1 0.034(4) 0.062(5) 0.045(5) 0.005(4) 0.016(4) 0.001(4)
C8 0.038(4) 0.040(5) 0.048(5) 0.002(4) -0.004(4) 0.000(4)
O1 0.116(7) 0.105(6) 0.081(6) 0.029(5) -0.003(5) 0.038(6)
C20 0.049(5) 0.051(5) 0.045(5) -0.009(4) 0.011(4) 0.005(4)
C32 0.026(4) 0.040(4) 0.041(4) -0.007(4) 0.009(3) -0.005(3)
C10 0.048(5) 0.050(5) 0.045(5) -0.012(4) 0.010(4) 0.004(4)
C9 0.044(5) 0.045(5) 0.049(5) -0.006(4) -0.002(4) 0.010(4)
C3 0.063(6) 0.074(7) 0.053(6) 0.023(5) 0.018(5) -0.008(5)
C33 0.039(5) 0.050(5) 0.058(6) -0.006(4) 0.015(4) 0.001(4)
C35 0.055(6) 0.087(7) 0.041(5) 0.008(5) 0.021(4) 0.001(5)
C2 0.065(6) 0.071(7) 0.055(6) 0.014(5) 0.031(5) 0.000(5)
C16 0.038(5) 0.077(7) 0.055(6) 0.008(5) -0.011(4) -0.002(5)
C18 0.057(6) 0.074(6) 0.049(5) 0.024(5) 0.012(5) 0.019(5)
C4 0.069(6) 0.064(6) 0.056(6) 0.028(5) 0.017(5) 0.011(5)
C36 0.039(5) 0.064(6) 0.048(5) 0.004(4) 0.008(4) -0.005(4)
C17 0.046(5) 0.089(7) 0.039(5) 0.014(5) -0.007(4) 0.011(5)
C44 0.095(10) 0.110(10) 0.109(10) 0.038(8) 0.044(8) 0.021(8)
O2 0.176(11) 0.192(10) 0.154(9) -0.003(8) 0.039(9) 0.111(9)
C47 0.071(8) 0.083(9) 0.159(13) 0.006(9) 0.028(9) 0.014(7)
C48 0.106(10) 0.074(8) 0.136(11) 0.033(8) 0.050(9) 0.025(8)
C46 0.067(8) 0.064(8) 0.195(15) 0.012(8) 0.036(9) 0.006(6)
C49 0.065(8) 0.061(7) 0.186(15) 0.001(8) -0.003(9) 0.005(6)
C41 0.103(11) 0.132(12) 0.154(14) 0.043(11) 0.065(11) 0.049(10)
C42 0.197(19) 0.165(16) 0.172(17) 0.097(14) 0.114(15) 0.094(15)
C40 0.126(13) 0.152(15) 0.157(13) 0.053(12) -0.005(11) 0.055(11)
C37 0.099(12) 0.25(2) 0.106(12) 0.080(13) -0.005(10) 0.011(13)
C39 0.149(15) 0.144(15) 0.146(13) 0.054(12) -0.023(11) 0.032(12)
C43 0.170(17) 0.190(18) 0.139(14) 0.085(13) 0.087(13) 0.076(15)
C38 0.147(16) 0.24(2) 0.115(13) 0.104(14) -0.046(11) -0.059(15)
C50 0.261(19) 0.262(16) 0.162(12) -0.012(11) 0.010(12) 0.166(15)
O5 0.158(15) 0.161(15) 0.38(3) 0.099(17) 0.025(16) 0.014(12)
C57 0.139(18) 0.132(16) 0.21(2) 0.062(16) 0.004(16) 0.011(14)
C55 0.116(17) 0.110(16) 0.41(4) 0.06(2) 0.08(2) 0.029(13)
C56 0.22(3) 0.18(2) 0.26(3) -0.03(2) 0.12(3) 0.06(3)
C58 0.17(3) 0.27(4) 0.41(5) 0.08(4) 0.16(3) 0.12(3)
C59 0.25(2) 0.228(15) 0.175(11) 0.014(10) 0.047(11) 0.142(15)
C60 0.32(2) 0.204(14) 0.138(12) -0.006(10) 0.010(13) 0.129(14)
C61 0.32(3) 0.238(14) 0.141(13) 0.012(11) 0.038(14) 0.179(15)
C63 0.17(2) 0.169(19) 0.155(17) 0.068(15) 0.035(17) 0.018(16)
C62 0.51(7) 0.22(3) 0.29(4) 0.20(4) -0.03(4) 0.03(4)
C67 0.15(2) 0.20(2) 0.25(3) 0.08(2) 0.07(2) 0.003(17)
O7 0.68(6) 0.22(2) 0.105(12) 0.053(14) 0.06(2) 0.01(3)
C65 0.29(4) 0.35(5) 0.25(4) 0.10(3) 0.11(3) 0.16(4)

loop_
_atom_type_symbol
_atom_type_description
_atom_type_scat_dispersion_real
_atom_type_scat_dispersion_imag
_atom_type_scat_source
C C 0.0033 0.0016 'International Tables Vol C Tables 4.2.6.8 and 6.1.1.4'
H H 0.0000 0.0000 'International Tables Vol C Tables 4.2.6.8 and 6.1.1.4'
N N 0.0061 0.0033 'International Tables Vol C Tables 4.2.6.8 and 6.1.1.4'
O O 0.0106 0.0060 'International Tables Vol C Tables 4.2.6.8 and 6.1.1.4'
K K 0.2009 0.2494 'International Tables Vol C Tables 4.2.6.8 and 6.1.1.4'
Ge Ge 0.1547 1.8001 'International Tables Vol C Tables 4.2.6.8 and 6.1.1.4'

loop_
_geom_angle_atom_site_label_1
_geom_angle_atom_site_label_2
_geom_angle_atom_site_label_3
_geom_angle
_geom_angle_site_symmetry_1
_geom_angle_site_symmetry_3
_geom_angle_publ_flag
N3 Ge1 N7 93.7(2) . . ?
N3 Ge1 N1 87.7(2) . . ?
N7 Ge1 N1 95.7(2) . . ?
N3 Ge1 K2 156.72(17) . 1_455 ?
N7 Ge1 K2 98.71(16) . 1_455 ?
N1 Ge1 K2 110.39(18) . 1_455 ?
N8 Ge2 N4 92.2(2) . . ?
N8 Ge2 N10 86.4(2) . . ?
N4 Ge2 N10 94.5(2) . . ?
O3 K2 O6 83.4(2) . . ?
O3 K2 N9 107.8(2) . . ?
O6 K2 N9 98.76(19) . . ?
O3 K2 C22 98.1(2) . 1_655 ?
O6 K2 C22 97.8(2) . 1_655 ?
N9 K2 C22 150.7(2) . 1_655 ?
O3 K2 C21 96.9(2) . 1_655 ?
O6 K2 C21 74.0(2) . 1_655 ?
N9 K2 C21 153.5(2) . 1_655 ?
C22 K2 C21 23.77(18) 1_655 1_655 ?
O3 K2 C32 84.8(2) . . ?
O6 K2 C32 99.2(2) . . ?
N9 K2 C32 23.15(17) . . ?
C22 K2 C32 163.06(18) 1_655 . ?
C21 K2 C32 172.71(18) 1_655 . ?
O3 K2 Ge1 102.02(17) . 1_655 ?
O6 K2 Ge1 153.97(17) . 1_655 ?
N9 K2 Ge1 103.57(13) . 1_655 ?
C22 K2 Ge1 56.43(12) 1_655 1_655 ?
C21 K2 Ge1 80.02(14) 1_655 1_655 ?
C32 K2 Ge1 106.64(13) . 1_655 ?
O3 K2 C31 119.1(2) . . ?
O6 K2 C31 81.26(18) . . ?
N9 K2 C31 22.25(16) . . ?
C22 K2 C31 142.27(19) 1_655 . ?
C21 K2 C31 133.38(19) 1_655 . ?
C32 K2 C31 41.17(17) . . ?
Ge1 K2 C31 116.36(13) 1_655 . ?
O3 K2 C46 88.8(3) . . ?
O6 K2 C46 20.7(2) . . ?
N9 K2 C46 78.1(2) . . ?
C22 K2 C46 116.9(3) 1_655 . ?
C21 K2 C46 93.1(3) 1_655 . ?
C32 K2 C46 79.8(3) . . ?
Ge1 K2 C46 167.8(3) 1_655 . ?
C31 K2 C46 61.6(2) . . ?
O3 K2 K1 125.3(2) . . ?
O6 K2 K1 118.05(15) . . ?
N9 K2 K1 26.74(13) . . ?
C22 K2 K1 124.45(14) 1_655 . ?
C21 K2 K1 136.11(17) 1_655 . ?
C32 K2 K1 44.68(14) . . ?
Ge1 K2 K1 79.79(5) 1_655 . ?
C31 K2 K1 37.22(11) . . ?
C46 K2 K1 98.8(2) . . ?
O2 K1 O1 89.1(4) . . ?
O2 K1 N9 102.5(4) . . ?
O1 K1 N9 135.9(2) . . ?
O2 K1 C31 127.5(4) . . ?
O1 K1 C31 118.5(2) . . ?
N9 K1 C31 26.87(17) . . ?
O2 K1 C8 113.1(4) . . ?
O1 K1 C8 80.1(3) . . ?
N9 K1 C8 130.0(2) . . ?
C31 K1 C8 115.1(2) . . ?
O2 K1 C7 135.9(3) . . ?
O1 K1 C7 94.0(3) . . ?
N9 K1 C7 105.31(19) . . ?
C31 K1 C7 88.91(19) . . ?
C8 K1 C7 26.20(19) . . ?
O2 K1 C9 91.1(4) . . ?
O1 K1 C9 91.7(3) . . ?
N9 K1 C9 129.7(2) . . ?
C31 K1 C9 127.9(2) . . ?
C8 K1 C9 25.3(2) . . ?
C7 K1 C9 44.79(19) . . ?
O2 K1 C30 131.0(3) . . ?
O1 K1 C30 92.7(2) . . ?
N9 K1 C30 48.06(18) . . ?
C31 K1 C30 25.91(18) . . ?
C8 K1 C30 115.4(2) . . ?
C7 K1 C30 92.86(18) . . ?
C9 K1 C30 137.6(2) . . ?
O2 K1 C10 87.8(3) . . ?
O1 K1 C10 116.6(3) . . ?
N9 K1 C10 106.3(2) . . ?
C31 K1 C10 112.7(2) . . ?
C8 K1 C10 44.7(2) . . ?
C7 K1 C10 51.8(2) . . ?
C9 K1 C10 25.2(2) . . ?
C30 K1 C10 133.0(2) . . ?
O2 K1 C12 129.6(3) . . ?
O1 K1 C12 120.0(3) . . ?
N9 K1 C12 84.71(18) . . ?
C31 K1 C12 76.45(18) . . ?
C8 K1 C12 45.6(2) . . ?
C7 K1 C12 25.97(18) . . ?
C9 K1 C12 51.49(19) . . ?
C30 K1 C12 90.77(18) . . ?
C10 K1 C12 43.33(18) . . ?
O2 K1 C29 112.5(3) . . ?
O1 K1 C29 74.5(2) . . ?
N9 K1 C29 61.69(19) . . ?
C31 K1 C29 47.81(19) . . ?
C8 K1 C29 126.7(2) . . ?
C7 K1 C29 110.7(2) . . ?
C9 K1 C29 151.9(2) . . ?
C30 K1 C29 24.95(18) . . ?
C10 K1 C29 157.7(2) . . ?
C12 K1 C29 114.55(18) . . ?
O2 K1 C11 104.6(3) . . ?
O1 K1 C11 132.5(3) . . ?
N9 K1 C11 85.84(19) . . ?
C31 K1 C11 88.81(19) . . ?
C8 K1 C11 52.6(2) . . ?
C7 K1 C11 45.29(19) . . ?
C9 K1 C11 43.9(2) . . ?
C30 K1 C11 109.59(18) . . ?
C10 K1 C11 23.96(19) . . ?
C12 K1 C11 25.27(17) . . ?
C29 K1 C11 134.54(19) . . ?
C31 N8 C24 107.8(6) . . ?
C31 N8 Ge2 128.9(5) . . ?
C24 N8 Ge2 122.9(4) . . ?
C23 N7 C24 118.2(5) . . ?
C23 N7 Ge1 119.2(4) . . ?
C24 N7 Ge1 120.8(4) . . ?
C6 N3 C13 110.6(6) . . ?
C6 N3 Ge1 127.4(5) . . ?
C13 N3 Ge1 121.7(5) . . ?
C1 N1 C5 120.3(7) . . ?
C1 N1 Ge1 111.8(5) . . ?
C5 N1 Ge1 127.9(5) . . ?
C13 N4 C14 118.0(6) . . ?
C13 N4 Ge2 122.4(4) . . ?
C14 N4 Ge2 118.7(5) . . ?
C32 N9 C31 122.7(6) . . ?
C32 N9 K2 102.8(4) . . ?
C31 N9 K2 108.5(4) . . ?
C32 N9 K1 110.7(4) . . ?
C31 N9 K1 86.8(4) . . ?
K2 N9 K1 126.9(2) . . ?
C21 C22 C23 117.3(6) . . ?
C21 C22 K2 99.1(5) . 1_455 ?
C23 C22 K2 140.2(4) . 1_455 ?
C14 N5 C18 116.1(7) . . ?
N8 C31 N9 126.5(6) . . ?
N8 C31 C30 109.3(6) . . ?
N9 C31 C30 124.0(6) . . ?
N8 C31 K1 121.5(4) . . ?
N9 C31 K1 66.3(4) . . ?
C30 C31 K1 81.9(4) . . ?
N8 C31 K2 133.4(4) . . ?
N9 C31 K2 49.3(3) . . ?
C30 C31 K2 96.7(4) . . ?
K1 C31 K2 99.49(19) . . ?
C32 N10 C36 119.8(6) . . ?
C32 N10 Ge2 128.9(5) . . ?
C36 N10 Ge2 111.3(5) . . ?
C5 N2 C6 122.0(7) . . ?
C46 O6 C49 107.3(8) . . ?
C46 O6 K2 116.1(6) . . ?
C49 O6 K2 136.3(6) . . ?
N2 C6 N3 128.1(7) . . ?
N2 C6 C7 124.8(7) . . ?
N3 C6 C7 107.0(6) . . ?
C22 C23 N7 116.3(6) . . ?
C22 C23 N6 121.6(6) . . ?
N7 C23 N6 122.1(6) . . ?
C12 C13 N3 108.0(6) . . ?
C12 C13 N4 131.7(6) . . ?
N3 C13 N4 120.2(6) . . ?
C19 N6 C23 117.8(7) . . ?
C8 C7 C6 133.0(7) . . ?
C8 C7 C12 120.2(7) . . ?
C6 C7 C12 106.8(6) . . ?
C8 C7 K1 76.8(4) . . ?
C6 C7 K1 111.8(4) . . ?
C12 C7 K1 82.5(4) . . ?
C10 C11 C12 118.1(8) . . ?
C10 C11 K1 75.4(5) . . ?
C12 C11 K1 75.3(4) . . ?
C27 C26 C25 118.8(8) . . ?
N5 C14 C15 122.8(7) . . ?
N5 C14 N4 114.8(6) . . ?
C15 C14 N4 122.3(7) . . ?
C13 C12 C11 133.2(7) . . ?
C13 C12 C7 107.6(6) . . ?
C11 C12 C7 119.2(6) . . ?
C13 C12 K1 116.3(4) . . ?
C11 C12 K1 79.5(4) . . ?
C7 C12 K1 71.6(4) . . ?
C25 C24 N8 109.4(6) . . ?
C25 C24 N7 132.0(6) . . ?
N8 C24 N7 118.4(6) . . ?
C20 C19 N6 120.0(7) . . ?
C31 C30 C29 134.1(7) . . ?
C31 C30 C25 106.2(6) . . ?
C29 C30 C25 119.7(7) . . ?
C31 C30 K1 72.2(4) . . ?
C29 C30 K1 82.3(4) . . ?
C25 C30 K1 123.3(4) . . ?
C44 O3 C41 105.1(9) . . ?
C44 O3 K2 121.1(7) . . ?
C41 O3 K2 124.8(8) . . ?
C33 C34 C35 119.9(8) . . ?
C24 C25 C26 133.4(7) . . ?
C24 C25 C30 107.4(6) . . ?
C26 C25 C30 119.3(7) . . ?
C28 C29 C30 119.2(7) . . ?
C28 C29 K1 127.1(5) . . ?
C30 C29 K1 72.7(4) . . ?
C16 C15 C14 117.9(8) . . ?
C20 C21 C22 125.1(7) . . ?
C20 C21 K2 166.8(7) . 1_455 ?
C22 C21 K2 57.2(4) . 1_455 ?
C26 C27 C28 121.6(8) . . ?
N2 C5 N1 125.8(7) . . ?
N2 C5 C4 118.0(8) . . ?
N1 C5 C4 116.2(8) . . ?
C29 C28 C27 121.3(8) . . ?
C2 C1 N1 123.5(8) . . ?
C9 C8 C7 118.3(8) . . ?
C9 C8 K1 78.8(5) . . ?
C7 C8 K1 77.0(4) . . ?
C37 O1 C40 105.8(12) . . ?
C37 O1 K1 112.2(8) . . ?
C40 O1 K1 136.9(10) . . ?
C21 C20 C19 118.2(7) . . ?
N9 C32 N10 125.1(6) . . ?
N9 C32 C33 117.4(7) . . ?
N10 C32 C33 117.5(7) . . ?
N9 C32 K2 54.1(4) . . ?
N10 C32 K2 129.3(5) . . ?
C33 C32 K2 86.3(5) . . ?
N9 C32 K1 48.3(4) . . ?
N10 C32 K1 123.0(5) . . ?
C33 C32 K1 98.1(5) . . ?
K2 C32 K1 93.4(2) . . ?
C11 C10 C9 122.1(8) . . ?
C11 C10 K1 80.6(5) . . ?
C9 C10 K1 73.4(5) . . ?
C8 C9 C10 122.1(8) . . ?
C8 C9 K1 75.9(5) . . ?
C10 C9 K1 81.4(5) . . ?
C4 C3 C2 119.4(8) . . ?
C34 C33 C32 121.8(8) . . ?
C36 C35 C34 118.4(8) . . ?
C1 C2 C3 118.4(8) . . ?
C17 C16 C15 120.5(9) . . ?
N5 C18 C17 125.5(9) . . ?
C3 C4 C5 122.2(9) . . ?
C35 C36 N10 122.4(8) . . ?
C18 C17 C16 117.2(8) . . ?
O3 C44 C43 110.1(11) . . ?
C59 O2 C50 99.4(16) . . ?
C59 O2 K1 125.5(15) . . ?
C50 O2 K1 132.2(15) . . ?
C46 C47 C48 105.6(10) . . ?
C47 C48 C49 101.8(10) . . ?
O6 C46 C47 110.8(10) . . ?
O6 C46 K2 43.2(5) . . ?
C47 C46 K2 150.3(9) . . ?
O6 C49 C48 106.0(10) . . ?
O3 C41 C42 108.5(11) . . ?
C43 C42 C41 108.0(12) . . ?
O1 C40 C39 107.2(14) . . ?
C38 C37 O1 113.8(14) . . ?
C38 C37 K1 150.1(13) . . ?
O1 C37 K1 46.0(6) . . ?
C38 C39 C40 104.8(15) . . ?
C42 C43 C44 105.8(13) . . ?
C37 C38 C39 106.3(16) . . ?
O2 C50 C61 110(2) . . ?
C56 O5 C55 102(2) . . ?
C58 C57 C55 100(2) . . ?
O5 C55 C57 109.1(16) . . ?
O5 C56 C58 110(3) . . ?
C56 C58 C57 108(2) . . ?
O2 C59 C60 103(2) . . ?
O2 C59 K1 38.2(11) . . ?
C60 C59 K1 110.2(18) . . ?
C59 C60 C61 101(2) . . ?
C50 C61 C60 95.6(18) . . ?
C67 C63 C65 104(2) . . ?
O7 C62 C65 90(2) . . ?
C63 C67 O7 96(2) . . ?
C62 O7 C67 101(2) . . ?
C63 C65 C62 107(2) . . ?

loop_
_geom_bond_atom_site_label_1
_geom_bond_atom_site_label_2
_geom_bond_distance
_geom_bond_site_symmetry_2
_geom_bond_publ_flag
Ge1 N3 1.941(6) . ?
Ge1 N7 1.997(5) . ?
Ge1 N1 2.016(6) . ?
Ge1 K2 3.454(2) 1_455 ?
Ge2 N8 1.975(6) . ?
Ge2 N4 1.983(6) . ?
Ge2 N10 2.062(6) . ?
K2 O3 2.651(8) . ?
K2 O6 2.685(6) . ?
K2 N9 2.791(6) . ?
K2 C22 2.834(6) 1_655 ?
K2 C21 3.331(9) 1_655 ?
K2 C32 3.361(8) . ?
K2 Ge1 3.454(2) 1_655 ?
K2 C31 3.493(7) . ?
K2 C46 3.521(11) . ?
K2 K1 5.025(3) . ?
K1 O2 2.650(12) . ?
K1 O1 2.689(8) . ?
K1 N9 2.826(6) . ?
K1 C31 3.081(7) . ?
K1 C8 3.143(8) . ?
K1 C7 3.147(7) . ?
K1 C9 3.179(8) . ?
K1 C30 3.205(7) . ?
K1 C10 3.280(8) . ?
K1 C12 3.289(7) . ?
K1 C29 3.327(8) . ?
K1 C11 3.343(8) . ?
N8 C31 1.382(9) . ?
N8 C24 1.407(9) . ?
N7 C23 1.392(8) . ?
N7 C24 1.420(8) . ?
N3 C6 1.384(9) . ?
N3 C13 1.401(9) . ?
N1 C1 1.382(9) . ?
N1 C5 1.403(10) . ?
N4 C13 1.402(9) . ?
N4 C14 1.413(9) . ?
N9 C32 1.355(9) . ?
N9 C31 1.395(9) . ?
C22 C21 1.360(10) . ?
C22 C23 1.360(9) . ?
C22 K2 2.834(6) 1_455 ?
N5 C14 1.353(9) . ?
N5 C18 1.356(10) . ?
C31 C30 1.414(10) . ?
N10 C32 1.378(10) . ?
N10 C36 1.389(10) . ?
N2 C5 1.315(10) . ?
N2 C6 1.373(9) . ?
O6 C46 1.384(13) . ?
O6 C49 1.424(13) . ?
C6 C7 1.435(10) . ?
C23 N6 1.421(10) . ?
C13 C12 1.395(9) . ?
N6 C19 1.406(10) . ?
C7 C8 1.426(10) . ?
C7 C12 1.453(10) . ?
C11 C10 1.376(11) . ?
C11 C12 1.452(10) . ?
C26 C27 1.373(11) . ?
C26 C25 1.433(10) . ?
C14 C15 1.397(10) . ?
C24 C25 1.380(10) . ?
C19 C20 1.387(11) . ?
C30 C29 1.416(10) . ?
C30 C25 1.447(10) . ?
O3 C44 1.423(14) . ?
O3 C41 1.442(14) . ?
C34 C33 1.353(12) . ?
C34 C35 1.404(13) . ?
C29 C28 1.376(11) . ?
C15 C16 1.392(11) . ?
C21 C20 1.352(11) . ?
C21 K2 3.331(8) 1_455 ?
C27 C28 1.417(12) . ?
C5 C4 1.460(11) . ?
C1 C2 1.375(12) . ?
C8 C9 1.382(11) . ?
O1 C37 1.385(16) . ?
O1 C40 1.438(16) . ?
C32 C33 1.444(10) . ?
C10 C9 1.414(12) . ?
C3 C4 1.378(12) . ?
C3 C2 1.415(13) . ?
C35 C36 1.381(11) . ?
C16 C17 1.376(13) . ?
C18 C17 1.364(13) . ?
C44 C43 1.485(17) . ?
O2 C59 1.21(2) . ?
O2 C50 1.32(2) . ?
C47 C46 1.433(15) . ?
C47 C48 1.500(16) . ?
C48 C49 1.503(16) . ?
C41 C42 1.479(19) . ?
C42 C43 1.411(19) . ?
C40 C39 1.49(2) . ?
C37 C38 1.377(18) . ?
C39 C38 1.47(2) . ?
C50 C61 1.45(3) . ?
O5 C56 1.30(2) . ?
O5 C55 1.40(2) . ?
C57 C58 1.40(3) . ?
C57 C55 1.48(2) . ?
C56 C58 1.39(4) . ?
C59 C60 1.48(3) . ?
C60 C61 1.49(2) . ?
C63 C67 1.41(2) . ?
C63 C65 1.43(3) . ?
C62 O7 1.42(4) . ?
C62 C65 1.429(18) . ?
C67 O7 1.42(3) . ?

loop_
_geom_torsion_atom_site_label_1
_geom_torsion_atom_site_label_2
_geom_torsion_atom_site_label_3
_geom_torsion_atom_site_label_4
_geom_torsion
_geom_torsion_site_symmetry_1
_geom_torsion_site_symmetry_2
_geom_torsion_site_symmetry_3
_geom_torsion_site_symmetry_4
_geom_torsion_publ_flag
C24 N8 C31 N9 175.8(6) . . . . ?
Ge2 N8 C31 N9 -12.2(10) . . . . ?
C24 N8 C31 C30 1.1(7) . . . . ?
Ge2 N8 C31 C30 173.1(4) . . . . ?
C24 N8 C31 K1 93.4(6) . . . . ?
Ge2 N8 C31 K1 -94.6(6) . . . . ?
C24 N8 C31 K2 -118.8(6) . . . . ?
Ge2 N8 C31 K2 53.1(8) . . . . ?
C32 N9 C31 N8 -0.1(11) . . . . ?
K2 N9 C31 N8 119.4(6) . . . . ?
K1 N9 C31 N8 -112.7(6) . . . . ?
C32 N9 C31 C30 173.9(7) . . . . ?
K2 N9 C31 C30 -66.7(7) . . . . ?
K1 N9 C31 C30 61.3(6) . . . . ?
C32 N9 C31 K1 112.6(7) . . . . ?
K2 N9 C31 K1 -128.0(3) . . . . ?
C32 N9 C31 K2 -119.4(7) . . . . ?
K1 N9 C31 K2 128.0(3) . . . . ?
C5 N2 C6 N3 1.6(12) . . . . ?
C5 N2 C6 C7 177.4(7) . . . . ?
C13 N3 C6 N2 174.6(7) . . . . ?
Ge1 N3 C6 N2 -11.7(10) . . . . ?
C13 N3 C6 C7 -1.9(7) . . . . ?
Ge1 N3 C6 C7 171.8(4) . . . . ?
C21 C22 C23 N7 -179.2(7) . . . . ?
K2 C22 C23 N7 -25.4(11) 1_455 . . . ?
C21 C22 C23 N6 0.4(11) . . . . ?
K2 C22 C23 N6 154.3(6) 1_455 . . . ?
C24 N7 C23 C22 -174.3(6) . . . . ?
Ge1 N7 C23 C22 -9.4(8) . . . . ?
C24 N7 C23 N6 6.1(10) . . . . ?
Ge1 N7 C23 N6 171.0(5) . . . . ?
C6 N3 C13 C12 0.6(7) . . . . ?
Ge1 N3 C13 C12 -173.6(4) . . . . ?
C6 N3 C13 N4 -176.1(6) . . . . ?
Ge1 N3 C13 N4 9.8(8) . . . . ?
C14 N4 C13 C12 72.6(9) . . . . ?
Ge2 N4 C13 C12 -96.2(8) . . . . ?
C14 N4 C13 N3 -111.6(7) . . . . ?
Ge2 N4 C13 N3 79.6(7) . . . . ?
C22 C23 N6 C19 0.7(11) . . . . ?
N7 C23 N6 C19 -179.7(7) . . . . ?
N2 C6 C7 C8 6.3(13) . . . . ?
N3 C6 C7 C8 -177.1(7) . . . . ?
N2 C6 C7 C12 -174.2(7) . . . . ?
N3 C6 C7 C12 2.4(7) . . . . ?
N2 C6 C7 K1 -85.7(7) . . . . ?
N3 C6 C7 K1 90.9(5) . . . . ?
C18 N5 C14 C15 0.7(10) . . . . ?
C18 N5 C14 N4 -179.6(6) . . . . ?
C13 N4 C14 N5 -164.4(6) . . . . ?
Ge2 N4 C14 N5 4.8(8) . . . . ?
C13 N4 C14 C15 15.3(10) . . . . ?
Ge2 N4 C14 C15 -175.4(5) . . . . ?
N3 C13 C12 C11 -177.3(7) . . . . ?
N4 C13 C12 C11 -1.2(13) . . . . ?
N3 C13 C12 C7 1.0(7) . . . . ?
N4 C13 C12 C7 177.1(6) . . . . ?
N3 C13 C12 K1 -76.7(6) . . . . ?
N4 C13 C12 K1 99.5(7) . . . . ?
C10 C11 C12 C13 -179.4(8) . . . . ?
K1 C11 C12 C13 116.3(8) . . . . ?
C10 C11 C12 C7 2.5(10) . . . . ?
K1 C11 C12 C7 -61.8(6) . . . . ?
C10 C11 C12 K1 64.2(7) . . . . ?
C8 C7 C12 C13 177.5(6) . . . . ?
C6 C7 C12 C13 -2.1(8) . . . . ?
K1 C7 C12 C13 -112.6(5) . . . . ?
C8 C7 C12 C11 -3.9(10) . . . . ?
C6 C7 C12 C11 176.5(6) . . . . ?
K1 C7 C12 C11 66.0(6) . . . . ?
C8 C7 C12 K1 -69.9(6) . . . . ?
C6 C7 C12 K1 110.5(5) . . . . ?
C31 N8 C24 C25 -2.1(7) . . . . ?
Ge2 N8 C24 C25 -174.6(5) . . . . ?
C31 N8 C24 N7 -177.5(6) . . . . ?
Ge2 N8 C24 N7 10.0(8) . . . . ?
C23 N7 C24 C25 70.1(10) . . . . ?
Ge1 N7 C24 C25 -94.5(8) . . . . ?
C23 N7 C24 N8 -115.7(7) . . . . ?
Ge1 N7 C24 N8 79.7(7) . . . . ?
C23 N6 C19 C20 -1.4(12) . . . . ?
N8 C31 C30 C29 -179.8(7) . . . . ?
N9 C31 C30 C29 5.4(13) . . . . ?
K1 C31 C30 C29 59.6(8) . . . . ?
K2 C31 C30 C29 -39.1(9) . . . . ?
N8 C31 C30 C25 0.2(8) . . . . ?
N9 C31 C30 C25 -174.7(6) . . . . ?
K1 C31 C30 C25 -120.5(5) . . . . ?
K2 C31 C30 C25 140.8(5) . . . . ?
N8 C31 C30 K1 120.7(5) . . . . ?
N9 C31 C30 K1 -54.2(6) . . . . ?
K2 C31 C30 K1 -98.69(19) . . . . ?
N8 C24 C25 C26 -177.1(8) . . . . ?
N7 C24 C25 C26 -2.6(14) . . . . ?
N8 C24 C25 C30 2.2(8) . . . . ?
N7 C24 C25 C30 176.7(7) . . . . ?
C27 C26 C25 C24 -179.0(8) . . . . ?
C27 C26 C25 C30 1.7(11) . . . . ?
C31 C30 C25 C24 -1.5(8) . . . . ?
C29 C30 C25 C24 178.5(6) . . . . ?
K1 C30 C25 C24 -80.5(7) . . . . ?
C31 C30 C25 C26 178.0(6) . . . . ?
C29 C30 C25 C26 -2.0(10) . . . . ?
K1 C30 C25 C26 99.0(7) . . . . ?
C31 C30 C29 C28 -179.3(8) . . . . ?
C25 C30 C29 C28 0.7(11) . . . . ?
K1 C30 C29 C28 -123.4(7) . . . . ?
C31 C30 C29 K1 -55.9(8) . . . . ?
C25 C30 C29 K1 124.1(6) . . . . ?
N5 C14 C15 C16 -0.5(11) . . . . ?
N4 C14 C15 C16 179.8(7) . . . . ?
C23 C22 C21 C20 -0.9(13) . . . . ?
K2 C22 C21 C20 -164.3(8) 1_455 . . . ?
C23 C22 C21 K2 163.4(8) . . . 1_455 ?
C25 C26 C27 C28 -0.1(12) . . . . ?
C6 N2 C5 N1 5.6(12) . . . . ?
C6 N2 C5 C4 -174.6(7) . . . . ?
C1 N1 C5 N2 179.0(7) . . . . ?
Ge1 N1 C5 N2 -2.5(11) . . . . ?
C1 N1 C5 C4 -0.7(10) . . . . ?
Ge1 N1 C5 C4 177.8(6) . . . . ?
C30 C29 C28 C27 0.9(12) . . . . ?
K1 C29 C28 C27 -88.9(9) . . . . ?
C26 C27 C28 C29 -1.2(13) . . . . ?
C5 N1 C1 C2 1.5(12) . . . . ?
Ge1 N1 C1 C2 -177.2(7) . . . . ?
C6 C7 C8 C9 -177.1(8) . . . . ?
C12 C7 C8 C9 3.4(10) . . . . ?
K1 C7 C8 C9 -69.6(7) . . . . ?
C6 C7 C8 K1 -107.5(8) . . . . ?
C12 C7 C8 K1 73.0(6) . . . . ?
C22 C21 C20 C19 0.2(14) . . . . ?
K2 C21 C20 C19 -95(3) 1_455 . . . ?
N6 C19 C20 C21 1.0(13) . . . . ?
C31 N9 C32 N10 5.6(11) . . . . ?
K2 N9 C32 N10 -116.6(7) . . . . ?
K1 N9 C32 N10 105.5(7) . . . . ?
C31 N9 C32 C33 -175.5(7) . . . . ?
K2 N9 C32 C33 62.3(7) . . . . ?
K1 N9 C32 C33 -75.7(7) . . . . ?
C31 N9 C32 K2 122.1(7) . . . . ?
K1 N9 C32 K2 -138.0(4) . . . . ?
C31 N9 C32 K1 -99.9(7) . . . . ?
K2 N9 C32 K1 138.0(4) . . . . ?
C36 N10 C32 N9 -179.0(7) . . . . ?
Ge2 N10 C32 N9 1.0(11) . . . . ?
C36 N10 C32 C33 2.1(10) . . . . ?
Ge2 N10 C32 C33 -177.9(5) . . . . ?
C36 N10 C32 K2 111.5(7) . . . . ?
Ge2 N10 C32 K2 -68.4(8) . . . . ?
C36 N10 C32 K1 -119.8(6) . . . . ?
Ge2 N10 C32 K1 60.2(7) . . . . ?
C12 C11 C10 C9 -0.6(12) . . . . ?
K1 C11 C10 C9 63.5(7) . . . . ?
C12 C11 C10 K1 -64.1(6) . . . . ?
C7 C8 C9 C10 -1.6(12) . . . . ?
K1 C8 C9 C10 -70.1(7) . . . . ?
C7 C8 C9 K1 68.6(6) . . . . ?
C11 C10 C9 C8 0.2(13) . . . . ?
K1 C10 C9 C8 67.3(7) . . . . ?
C11 C10 C9 K1 -67.2(7) . . . . ?
C35 C34 C33 C32 -0.9(13) . . . . ?
N9 C32 C33 C34 179.4(7) . . . . ?
N10 C32 C33 C34 -1.6(12) . . . . ?
K2 C32 C33 C34 -134.6(8) . . . . ?
K1 C32 C33 C34 132.4(8) . . . . ?
C33 C34 C35 C36 2.9(14) . . . . ?
N1 C1 C2 C3 -0.8(13) . . . . ?
C4 C3 C2 C1 -0.7(14) . . . . ?
C14 C15 C16 C17 -0.2(13) . . . . ?
C14 N5 C18 C17 -0.2(12) . . . . ?
C2 C3 C4 C5 1.5(14) . . . . ?
N2 C5 C4 C3 179.5(8) . . . . ?
N1 C5 C4 C3 -0.7(12) . . . . ?
C34 C35 C36 N10 -2.4(14) . . . . ?
C32 N10 C36 C35 -0.1(12) . . . . ?
Ge2 N10 C36 C35 179.8(7) . . . . ?
N5 C18 C17 C16 -0.5(14) . . . . ?
C15 C16 C17 C18 0.7(13) . . . . ?
C41 O3 C44 C43 -15.6(16) . . . . ?
K2 O3 C44 C43 -164.0(10) . . . . ?
C46 C47 C48 C49 -21.8(16) . . . . ?
C49 O6 C46 C47 11.9(17) . . . . ?
K2 O6 C46 C47 -162.3(10) . . . . ?
C49 O6 C46 K2 174.2(12) . . . . ?
C48 C47 C46 O6 7.1(18) . . . . ?
C48 C47 C46 K2 -18(3) . . . . ?
C46 O6 C49 C48 -26.0(15) . . . . ?
K2 O6 C49 C48 146.4(8) . . . . ?
C47 C48 C49 O6 29.1(15) . . . . ?
C44 O3 C41 C42 14.8(17) . . . . ?
K2 O3 C41 C42 161.7(11) . . . . ?
O3 C41 C42 C43 -9(2) . . . . ?
C37 O1 C40 C39 -13.0(19) . . . . ?
K1 O1 C40 C39 138.3(12) . . . . ?
C40 O1 C37 C38 6(2) . . . . ?
K1 O1 C37 C38 -153.0(15) . . . . ?
C40 O1 C37 K1 159.2(13) . . . . ?
O1 C40 C39 C38 15(2) . . . . ?
C41 C42 C43 C44 -1(2) . . . . ?
O3 C44 C43 C42 10(2) . . . . ?
O1 C37 C38 C39 3(3) . . . . ?
K1 C37 C38 C39 -38(4) . . . . ?
C40 C39 C38 C37 -11(2) . . . . ?
C59 O2 C50 C61 -51(3) . . . . ?
K1 O2 C50 C61 110(2) . . . . ?
C56 O5 C55 C57 29(3) . . . . ?
C58 C57 C55 O5 -14(3) . . . . ?
C55 O5 C56 C58 -33(4) . . . . ?
O5 C56 C58 C57 26(5) . . . . ?
C55 C57 C58 C56 -5(4) . . . . ?
C50 O2 C59 C60 56(3) . . . . ?
K1 O2 C59 C60 -106.6(19) . . . . ?
C50 O2 C59 K1 163(3) . . . . ?
O2 C59 C60 C61 -43(3) . . . . ?
K1 C59 C60 C61 -82(2) . . . . ?
O2 C50 C61 C60 20(3) . . . . ?
C59 C60 C61 C50 11(3) . . . . ?
C65 C63 C67 O7 26(3) . . . . ?
C65 C62 O7 C67 62(3) . . . . ?
C63 C67 O7 C62 -58(3) . . . . ?
C67 C63 C65 C62 11(4) . . . . ?
O7 C62 C65 C63 -43(4) . . . . ?
